data_1562041
loop_
_publ_author_name
'Li, Wenjie'
'Li, Guoting'
'Lv, Lulu'
'Zhao, Hong'
'Wu, Benlai'

_publ_section_title
;
 Syntheses, crystal structures, and properties of new
 metal--5-bromonicotinate coordination polymers
;
_journal_name_full 'Journal of Solid State Chemistry'
_journal_page_first 297
_journal_page_last 304
_journal_paper_doi 10.1016/j.jssc.2015.01.002
_journal_volume 225
_journal_year 2015
_chemical_formula_moiety 'C38 H26 Br3 Co2 N7 O7, H2O'
_chemical_formula_sum 'C38 H28 Br3 Co2 N7 O8'
_chemical_formula_weight 1068.26
_space_group_IT_number 2
_space_group_name_Hall '-P 1'
_space_group_name_H-M_alt 'P -1'
_symmetry_cell_setting triclinic
_symmetry_space_group_name_H-M 'P -1'
_atom_sites_solution_hydrogens geom
_atom_sites_solution_primary direct
_atom_sites_solution_secondary difmap
_audit_creation_method SHELXL-97
_cell_angle_alpha 86.196(4)
_cell_angle_beta 72.141(4)
_cell_angle_gamma 77.692(5)
_cell_formula_units_Z 2
_cell_length_a 11.3778(5)
_cell_length_b 12.2675(7)
_cell_length_c 15.2299(7)
_cell_measurement_reflns_used 5647
_cell_measurement_temperature 293(2)
_cell_measurement_theta_max 72.2980
_cell_measurement_theta_min 3.6920
_cell_volume 1976.81(18)
_computing_cell_refinement
;
CrysAlisPro, Agilent Technologies,
Version 1.171.36.28 (release 01-02-2013 CrysAlis171 .NET)
(compiled Feb  1 2013,16:14:44)
;
_computing_data_collection
;
CrysAlisPro, Agilent Technologies,
Version 1.171.36.28 (release 01-02-2013 CrysAlis171 .NET)
(compiled Feb  1 2013,16:14:44)
;
_computing_data_reduction
;
CrysAlisPro, Agilent Technologies,
Version 1.171.36.28 (release 01-02-2013 CrysAlis171 .NET)
(compiled Feb  1 2013,16:14:44)
;
_computing_structure_refinement 'SHELXL-97 (Sheldrick, 1997)'
_computing_structure_solution 'SHELXS-97 (Sheldrick, 1990)'
_diffrn_ambient_temperature 293(2)
_diffrn_measured_fraction_theta_full 0.971
_diffrn_measured_fraction_theta_max 0.971
_diffrn_measurement_device_type 'Xcalibur, Eos, Gemini'
_diffrn_measurement_method '\w scans'
_diffrn_radiation_monochromator graphite
_diffrn_radiation_source 'fine-focus sealed tube'
_diffrn_radiation_type CuK\a
_diffrn_radiation_wavelength 1.54184
_diffrn_reflns_av_R_equivalents 0.0439
_diffrn_reflns_av_sigmaI/netI 0.0566
_diffrn_reflns_limit_h_max 13
_diffrn_reflns_limit_h_min -10
_diffrn_reflns_limit_k_max 14
_diffrn_reflns_limit_k_min -14
_diffrn_reflns_limit_l_max 17
_diffrn_reflns_limit_l_min -18
_diffrn_reflns_number 14119
_diffrn_reflns_theta_full 67.09
_diffrn_reflns_theta_max 67.09
_diffrn_reflns_theta_min 4.17
_exptl_absorpt_coefficient_mu 10.651
_exptl_absorpt_correction_T_max 0.261
_exptl_absorpt_correction_T_min 0.184
_exptl_absorpt_correction_type multi-scan
_exptl_absorpt_process_details CrysAlisPro
_exptl_crystal_colour brown
_exptl_crystal_density_diffrn 1.795
_exptl_crystal_density_method 'not measured'
_exptl_crystal_description stick-like
_exptl_crystal_F_000 1056
_exptl_crystal_size_max 0.23
_exptl_crystal_size_mid 0.15
_exptl_crystal_size_min 0.13
_refine_diff_density_max 1.123
_refine_diff_density_min -0.674
_refine_diff_density_rms 0.122
_refine_ls_extinction_method none
_refine_ls_goodness_of_fit_ref 1.094
_refine_ls_hydrogen_treatment mixed
_refine_ls_matrix_type full
_refine_ls_number_parameters 532
_refine_ls_number_reflns 6869
_refine_ls_number_restraints 0
_refine_ls_restrained_S_all 1.094
_refine_ls_R_factor_all 0.0849
_refine_ls_R_factor_gt 0.0751
_refine_ls_shift/su_max 0.000
_refine_ls_shift/su_mean 0.000
_refine_ls_structure_factor_coef Fsqd
_refine_ls_weighting_details 'calc w=1/[\s^2^(Fo^2^)+(0.0817P)^2^+7.4102P] where P=(Fo^2^+2Fc^2^)/3'
_refine_ls_weighting_scheme calc
_refine_ls_wR_factor_gt 0.1856
_refine_ls_wR_factor_ref 0.1927
_reflns_number_gt 5899
_reflns_number_total 6869
_reflns_threshold_expression >2sigma(I)
_cod_data_source_file JSSC-2015-225-297.cif
_cod_data_source_block IV
_cod_original_cell_volume 1976.81(17)
_cod_database_code 1562041

loop_
_symmetry_equiv_pos_as_xyz
'x, y, z'
'-x, -y, -z'

loop_
_atom_site_label
_atom_site_type_symbol
_atom_site_fract_x
_atom_site_fract_y
_atom_site_fract_z
_atom_site_U_iso_or_equiv
_atom_site_adp_type
_atom_site_occupancy
_atom_site_symmetry_multiplicity
_atom_site_calc_flag
_atom_site_refinement_flags
_atom_site_disorder_assembly
_atom_site_disorder_group
Br1 Br 0.39610(14) 0.21926(9) -0.37680(6) 0.0848(4) Uani 1 1 d . . .
Br2 Br 0.39178(14) -0.42117(10) 0.08797(9) 0.0909(4) Uani 1 1 d . . .
Br3 Br -0.03570(13) 0.25098(9) 0.91244(6) 0.0792(4) Uani 1 1 d . . .
Co1 Co 0.24852(9) 0.17677(8) 0.14729(7) 0.0265(2) Uani 1 1 d . . .
Co2 Co 0.16869(9) 0.18196(8) 0.38437(7) 0.0259(2) Uani 1 1 d . . .
O1 O 0.3056(5) 0.1591(4) -0.0044(3) 0.0393(11) Uani 1 1 d . . .
O2 O 0.2382(5) 0.3269(4) 0.0586(3) 0.0416(11) Uani 1 1 d . . .
O3 O 0.1955(4) 0.2594(3) 0.2644(3) 0.0302(9) Uani 1 1 d . . .
O4 O 0.2713(5) 0.0126(4) 0.1914(3) 0.0370(10) Uani 1 1 d . . .
O5 O 0.2219(4) 0.0154(4) 0.3456(3) 0.0357(10) Uani 1 1 d . . .
O6 O 0.1170(5) 0.1690(4) 0.5393(3) 0.0390(11) Uani 1 1 d . . .
O7 O 0.1016(5) 0.3333(4) 0.4717(3) 0.0360(10) Uani 1 1 d . . .
N1 N 0.2993(14) 0.4788(7) -0.1985(6) 0.119(5) Uani 1 1 d . . .
N2 N 0.0622(5) 0.1669(4) 0.1450(4) 0.0301(11) Uani 1 1 d . . .
N3 N -0.5549(5) 0.1697(5) 0.1293(4) 0.0349(12) Uani 1 1 d . . .
N4 N 0.2962(13) -0.3283(7) 0.3567(6) 0.107(4) Uani 1 1 d . . .
N5 N -0.0229(5) 0.1766(4) 0.3977(4) 0.0296(11) Uani 1 1 d . . .
N6 N -0.6416(5) 0.1769(4) 0.3842(4) 0.0304(11) Uani 1 1 d . . .
N7 N -0.0513(8) 0.5001(5) 0.7223(4) 0.0571(19) Uani 1 1 d . . .
C1 C 0.2798(6) 0.2638(6) -0.0109(5) 0.0354(14) Uani 1 1 d . . .
C2 C 0.2989(7) 0.3145(6) -0.1051(5) 0.0413(16) Uani 1 1 d . . .
C3 C 0.2805(12) 0.4280(7) -0.1160(6) 0.080(4) Uani 1 1 d . . .
H3 H 0.2530 0.4731 -0.0623 0.096 Uiso 1 1 calc R . .
C4 C 0.3294(16) 0.4141(8) -0.2730(6) 0.118(6) Uani 1 1 d . . .
H4 H 0.3367 0.4482 -0.3318 0.141 Uiso 1 1 calc R . .
C5 C 0.3494(10) 0.3013(7) -0.2665(5) 0.061(3) Uani 1 1 d . . .
C6 C 0.3367(8) 0.2503(6) -0.1828(5) 0.0422(17) Uani 1 1 d . . .
H6 H 0.3538 0.1712 -0.1784 0.051 Uiso 1 1 calc R . .
C7 C 0.0316(7) 0.0748(6) 0.1245(6) 0.0459(18) Uani 1 1 d . . .
H7 H 0.0935 0.0076 0.1156 0.055 Uiso 1 1 calc R . .
C8 C -0.0848(7) 0.0710(6) 0.1154(6) 0.0430(17) Uani 1 1 d . . .
H8 H -0.0999 0.0036 0.0978 0.052 Uiso 1 1 calc R . .
C9 C -0.0280(6) 0.2598(6) 0.1582(5) 0.0398(16) Uani 1 1 d . . .
H9 H -0.0085 0.3269 0.1722 0.048 Uiso 1 1 calc R . .
C10 C -0.1465(7) 0.2636(6) 0.1525(5) 0.0395(16) Uani 1 1 d . . .
H10 H -0.2063 0.3321 0.1623 0.047 Uiso 1 1 calc R . .
C11 C -0.1799(6) 0.1671(5) 0.1323(4) 0.0274(12) Uani 1 1 d . . .
C12 C -0.3058(6) 0.1689(5) 0.1276(4) 0.0293(13) Uani 1 1 d . . .
C13 C -0.4009(8) 0.2647(6) 0.1441(8) 0.058(2) Uani 1 1 d . . .
H13 H -0.3820 0.3335 0.1549 0.070 Uiso 1 1 calc R . .
C14 C -0.5202(8) 0.2616(6) 0.1451(7) 0.058(2) Uani 1 1 d . . .
H14 H -0.5821 0.3288 0.1578 0.070 Uiso 1 1 calc R . .
C15 C -0.4641(7) 0.0795(7) 0.1053(6) 0.0471(19) Uani 1 1 d . . .
H15 H -0.4847 0.0142 0.0888 0.057 Uiso 1 1 calc R . .
C16 C -0.3421(7) 0.0761(7) 0.1031(6) 0.0493(19) Uani 1 1 d . . .
H16 H -0.2809 0.0093 0.0846 0.059 Uiso 1 1 calc R . .
C17 C 0.2574(6) -0.0330(5) 0.2692(5) 0.0307(13) Uani 1 1 d . . .
C18 C 0.2839(6) -0.1594(5) 0.2706(5) 0.0364(15) Uani 1 1 d . . .
C19 C 0.2722(11) -0.2179(7) 0.3526(6) 0.066(3) Uani 1 1 d . . .
H19 H 0.2459 -0.1771 0.4085 0.079 Uiso 1 1 calc R . .
C20 C 0.3311(13) -0.3842(7) 0.2777(8) 0.095(4) Uani 1 1 d . . .
H20 H 0.3480 -0.4634 0.2794 0.114 Uiso 1 1 calc R . .
C21 C 0.3436(9) -0.3320(7) 0.1950(6) 0.058(2) Uani 1 1 d . . .
C22 C 0.3208(7) -0.2196(6) 0.1903(5) 0.0411(16) Uani 1 1 d . . .
H22 H 0.3302 -0.1827 0.1324 0.049 Uiso 1 1 calc R . .
C23 C -0.0663(6) 0.0840(5) 0.4016(5) 0.0361(15) Uani 1 1 d . . .
H23 H -0.0115 0.0152 0.4064 0.043 Uiso 1 1 calc R . .
C24 C -0.1856(7) 0.0803(6) 0.3992(5) 0.0399(16) Uani 1 1 d . . .
H24 H -0.2101 0.0105 0.4022 0.048 Uiso 1 1 calc R . .
C25 C -0.1047(7) 0.2715(5) 0.3946(5) 0.0389(16) Uani 1 1 d . . .
H25 H -0.0778 0.3399 0.3936 0.047 Uiso 1 1 calc R . .
C26 C -0.2258(7) 0.2757(6) 0.3929(5) 0.0389(15) Uani 1 1 d . . .
H26 H -0.2801 0.3460 0.3919 0.047 Uiso 1 1 calc R . .
C27 C -0.2697(6) 0.1779(5) 0.3926(4) 0.0259(12) Uani 1 1 d . . .
C28 C -0.3949(6) 0.1783(5) 0.3888(4) 0.0260(12) Uani 1 1 d . . .
C29 C -0.4424(9) 0.0832(7) 0.3955(12) 0.099(5) Uani 1 1 d . . .
H29 H -0.3907 0.0132 0.4020 0.119 Uiso 1 1 calc R . .
C30 C -0.5621(9) 0.0869(7) 0.3930(11) 0.087(4) Uani 1 1 d . . .
H30 H -0.5893 0.0181 0.3981 0.104 Uiso 1 1 calc R . .
C31 C -0.5983(9) 0.2682(7) 0.3803(9) 0.069(3) Uani 1 1 d . . .
H31 H -0.6542 0.3368 0.3766 0.083 Uiso 1 1 calc R . .
C32 C -0.4811(9) 0.2740(7) 0.3813(9) 0.073(3) Uani 1 1 d . . .
H32 H -0.4579 0.3446 0.3767 0.088 Uiso 1 1 calc R . .
C33 C 0.0882(6) 0.2734(5) 0.5429(4) 0.0293(13) Uani 1 1 d . . .
C34 C 0.0362(6) 0.3301(6) 0.6363(4) 0.0333(14) Uani 1 1 d . . .
C35 C -0.0046(8) 0.4457(6) 0.6415(5) 0.0434(17) Uani 1 1 d . . .
H35 H 0.0008 0.4872 0.5860 0.052 Uiso 1 1 calc R . .
C36 C -0.0577(9) 0.4426(7) 0.7987(5) 0.055(2) Uani 1 1 d . . .
H36 H -0.0900 0.4808 0.8560 0.066 Uiso 1 1 calc R . .
C37 C -0.0187(8) 0.3273(6) 0.7983(5) 0.0459(18) Uani 1 1 d . . .
C38 C 0.0281(7) 0.2702(6) 0.7166(5) 0.0406(16) Uani 1 1 d . . .
H38 H 0.0542 0.1912 0.7155 0.049 Uiso 1 1 calc R . .
H3A H 0.2758 0.2591 0.2616 0.049 Uiso 1 1 d R . .
O8 O -0.7250(13) 0.4915(10) 0.4900(9) 0.065(3) Uani 0.50 1 d P . .
O9 O -0.473(2) 0.4722(13) 0.5133(14) 0.092(5) Uani 0.50 1 d P . .

loop_
_atom_site_aniso_label
_atom_site_aniso_U_11
_atom_site_aniso_U_22
_atom_site_aniso_U_33
_atom_site_aniso_U_23
_atom_site_aniso_U_13
_atom_site_aniso_U_12
Br1 0.1522(12) 0.0564(6) 0.0329(5) -0.0119(4) -0.0155(6) -0.0081(6)
Br2 0.1188(10) 0.0567(6) 0.0797(8) -0.0442(6) -0.0053(7) -0.0030(6)
Br3 0.1335(10) 0.0620(6) 0.0281(4) 0.0107(4) -0.0156(5) -0.0064(6)
Co1 0.0261(5) 0.0268(5) 0.0257(5) -0.0025(4) -0.0081(4) -0.0026(4)
Co2 0.0248(5) 0.0268(5) 0.0257(5) -0.0055(4) -0.0080(4) -0.0024(4)
O1 0.052(3) 0.034(2) 0.031(2) -0.0027(19) -0.013(2) -0.004(2)
O2 0.055(3) 0.037(3) 0.029(2) -0.006(2) -0.008(2) -0.005(2)
O3 0.033(2) 0.028(2) 0.027(2) -0.0006(17) -0.0088(17) -0.0008(17)
O4 0.047(3) 0.024(2) 0.037(3) -0.0011(19) -0.013(2) -0.0008(19)
O5 0.039(3) 0.025(2) 0.043(3) -0.0090(19) -0.012(2) -0.0036(18)
O6 0.053(3) 0.027(2) 0.033(2) -0.0049(19) -0.011(2) 0.000(2)
O7 0.048(3) 0.030(2) 0.026(2) -0.0041(18) -0.008(2) -0.002(2)
N1 0.257(15) 0.032(4) 0.039(4) 0.001(3) -0.023(6) 0.004(6)
N2 0.028(3) 0.031(3) 0.034(3) -0.001(2) -0.014(2) -0.004(2)
N3 0.026(3) 0.034(3) 0.044(3) -0.007(2) -0.010(2) -0.002(2)
N4 0.197(12) 0.044(5) 0.045(5) 0.008(4) -0.009(6) 0.005(6)
N5 0.027(3) 0.028(3) 0.034(3) -0.001(2) -0.010(2) -0.006(2)
N6 0.026(3) 0.033(3) 0.032(3) -0.002(2) -0.011(2) -0.002(2)
N7 0.097(6) 0.029(3) 0.033(3) -0.006(3) -0.006(3) -0.003(3)
C1 0.038(4) 0.031(3) 0.037(4) 0.000(3) -0.014(3) -0.004(3)
C2 0.055(4) 0.035(4) 0.030(3) -0.003(3) -0.012(3) -0.002(3)
C3 0.161(11) 0.031(4) 0.032(4) -0.010(3) -0.019(5) 0.003(5)
C4 0.261(18) 0.037(5) 0.022(4) 0.007(4) -0.022(7) 0.008(7)
C5 0.111(8) 0.039(4) 0.022(3) -0.009(3) -0.011(4) -0.002(4)
C6 0.064(5) 0.023(3) 0.037(4) 0.001(3) -0.013(3) -0.007(3)
C7 0.037(4) 0.036(4) 0.065(5) -0.008(3) -0.022(4) 0.003(3)
C8 0.036(4) 0.036(4) 0.062(5) -0.010(3) -0.021(3) -0.005(3)
C9 0.034(4) 0.034(3) 0.052(4) -0.012(3) -0.015(3) -0.002(3)
C10 0.036(4) 0.027(3) 0.055(4) -0.009(3) -0.017(3) 0.003(3)
C11 0.032(3) 0.027(3) 0.023(3) -0.001(2) -0.007(2) -0.007(2)
C12 0.029(3) 0.024(3) 0.032(3) -0.002(2) -0.007(3) -0.001(2)
C13 0.046(4) 0.022(3) 0.114(8) -0.010(4) -0.038(5) 0.001(3)
C14 0.044(4) 0.029(4) 0.104(8) -0.016(4) -0.031(5) 0.005(3)
C15 0.035(4) 0.041(4) 0.068(5) -0.018(4) -0.016(4) -0.006(3)
C16 0.032(4) 0.041(4) 0.070(5) -0.016(4) -0.011(4) 0.000(3)
C17 0.026(3) 0.024(3) 0.043(4) -0.006(3) -0.013(3) -0.001(2)
C18 0.037(4) 0.027(3) 0.039(4) -0.002(3) -0.007(3) 0.000(3)
C19 0.118(8) 0.031(4) 0.034(4) -0.009(3) -0.011(5) 0.002(4)
C20 0.166(12) 0.020(4) 0.065(6) -0.007(4) 0.008(7) -0.006(5)
C21 0.079(6) 0.032(4) 0.044(4) -0.017(3) 0.006(4) -0.003(4)
C22 0.048(4) 0.036(4) 0.033(4) -0.006(3) -0.007(3) -0.001(3)
C23 0.034(3) 0.027(3) 0.047(4) 0.003(3) -0.014(3) -0.004(3)
C24 0.037(4) 0.027(3) 0.058(5) 0.008(3) -0.018(3) -0.008(3)
C25 0.038(4) 0.022(3) 0.059(5) -0.006(3) -0.019(3) -0.004(3)
C26 0.034(4) 0.030(3) 0.053(4) -0.005(3) -0.015(3) -0.002(3)
C27 0.030(3) 0.029(3) 0.016(3) 0.001(2) -0.003(2) -0.006(2)
C28 0.031(3) 0.028(3) 0.019(3) 0.001(2) -0.007(2) -0.006(2)
C29 0.049(5) 0.027(4) 0.237(17) -0.011(6) -0.070(8) 0.002(4)
C30 0.056(6) 0.027(4) 0.197(14) -0.001(6) -0.063(7) -0.008(4)
C31 0.057(5) 0.038(4) 0.134(10) 0.021(5) -0.062(6) -0.015(4)
C32 0.054(5) 0.034(4) 0.151(11) 0.030(5) -0.060(6) -0.021(4)
C33 0.032(3) 0.026(3) 0.030(3) -0.003(2) -0.010(3) -0.003(2)
C34 0.037(3) 0.033(3) 0.028(3) 0.000(3) -0.010(3) -0.004(3)
C35 0.068(5) 0.028(3) 0.028(3) -0.005(3) -0.009(3) -0.002(3)
C36 0.084(6) 0.045(4) 0.024(3) -0.015(3) -0.004(4) -0.006(4)
C37 0.076(5) 0.035(4) 0.018(3) 0.003(3) -0.006(3) -0.006(3)
C38 0.057(4) 0.026(3) 0.035(4) 0.000(3) -0.013(3) 0.001(3)
O8 0.084(9) 0.043(7) 0.065(8) 0.008(6) -0.022(7) -0.007(6)
O9 0.119(16) 0.054(11) 0.098(13) -0.008(9) -0.032(10) -0.008(10)

loop_
_atom_type_symbol
_atom_type_description
_atom_type_scat_dispersion_real
_atom_type_scat_dispersion_imag
_atom_type_scat_source
C C 0.0181 0.0091 'International Tables Vol C Tables 4.2.6.8 and 6.1.1.4'
H H 0.0000 0.0000 'International Tables Vol C Tables 4.2.6.8 and 6.1.1.4'
N N 0.0311 0.0180 'International Tables Vol C Tables 4.2.6.8 and 6.1.1.4'
O O 0.0492 0.0322 'International Tables Vol C Tables 4.2.6.8 and 6.1.1.4'
Co Co -2.3653 3.6143 'International Tables Vol C Tables 4.2.6.8 and 6.1.1.4'
Br Br -0.6763 1.2805 'International Tables Vol C Tables 4.2.6.8 and 6.1.1.4'

loop_
_geom_angle_atom_site_label_1
_geom_angle_atom_site_label_2
_geom_angle_atom_site_label_3
_geom_angle
_geom_angle_site_symmetry_1
_geom_angle_site_symmetry_3
O3 Co1 O4 102.15(18) . .
O3 Co1 N3 92.5(2) . 1_655
O4 Co1 N3 89.0(2) . 1_655
O3 Co1 N2 96.99(19) . .
O4 Co1 N2 88.3(2) . .
N3 Co1 N2 170.5(2) 1_655 .
O3 Co1 O1 155.24(18) . .
O4 Co1 O1 102.50(18) . .
N3 Co1 O1 85.6(2) 1_655 .
N2 Co1 O1 86.1(2) . .
O3 Co1 O2 95.54(17) . .
O4 Co1 O2 162.27(18) . .
N3 Co1 O2 91.4(2) 1_655 .
N2 Co1 O2 88.5(2) . .
O1 Co1 O2 59.89(17) . .
O3 Co2 O5 102.30(19) . .
O3 Co2 N5 93.84(19) . .
O5 Co2 N5 89.44(19) . .
O3 Co2 N6 92.2(2) . 1_655
O5 Co2 N6 88.73(19) . 1_655
N5 Co2 N6 173.9(2) . 1_655
O3 Co2 O7 96.88(17) . .
O5 Co2 O7 160.81(19) . .
N5 Co2 O7 89.48(19) . .
N6 Co2 O7 90.34(19) 1_655 .
O3 Co2 O6 155.85(17) . .
O5 Co2 O6 101.83(18) . .
N5 Co2 O6 87.3(2) . .
N6 Co2 O6 87.4(2) 1_655 .
O7 Co2 O6 58.98(16) . .
C1 O1 Co1 88.9(4) . .
C1 O2 Co1 88.7(4) . .
Co2 O3 Co1 121.7(2) . .
Co2 O3 H3A 90.7 . .
Co1 O3 H3A 92.2 . .
C17 O4 Co1 133.8(4) . .
C17 O5 Co2 133.4(4) . .
C33 O6 Co2 88.4(4) . .
C33 O7 Co2 90.2(4) . .
C4 N1 C3 117.3(8) . .
C7 N2 C9 116.3(6) . .
C7 N2 Co1 124.2(5) . .
C9 N2 Co1 119.4(4) . .
C15 N3 C14 116.4(6) . .
C15 N3 Co1 125.2(5) . 1_455
C14 N3 Co1 118.4(5) . 1_455
C19 N4 C20 117.6(9) . .
C23 N5 C25 115.7(6) . .
C23 N5 Co2 124.7(4) . .
C25 N5 Co2 119.4(4) . .
C30 N6 C31 113.7(7) . .
C30 N6 Co2 124.8(5) . 1_455
C31 N6 Co2 121.4(5) . 1_455
C36 N7 C35 118.7(7) . .
O1 C1 O2 122.6(6) . .
O1 C1 C2 118.3(6) . .
O2 C1 C2 119.1(6) . .
C6 C2 C3 117.8(7) . .
C6 C2 C1 121.8(6) . .
C3 C2 C1 120.4(7) . .
N1 C3 C2 123.4(8) . .
N1 C3 H3 118.3 . .
C2 C3 H3 118.3 . .
N1 C4 C5 121.7(8) . .
N1 C4 H4 119.2 . .
C5 C4 H4 119.2 . .
C4 C5 C6 120.4(7) . .
C4 C5 Br1 117.7(6) . .
C6 C5 Br1 121.9(6) . .
C5 C6 C2 119.1(7) . .
C5 C6 H6 120.4 . .
C2 C6 H6 120.4 . .
N2 C7 C8 124.1(6) . .
N2 C7 H7 118.0 . .
C8 C7 H7 118.0 . .
C7 C8 C11 119.4(6) . .
C7 C8 H8 120.3 . .
C11 C8 H8 120.3 . .
N2 C9 C10 123.8(6) . .
N2 C9 H9 118.1 . .
C10 C9 H9 118.1 . .
C9 C10 C11 120.3(6) . .
C9 C10 H10 119.8 . .
C11 C10 H10 119.8 . .
C10 C11 C8 116.1(6) . .
C10 C11 C12 121.2(6) . .
C8 C11 C12 122.8(6) . .
C13 C12 C16 113.7(6) . .
C13 C12 C11 123.0(6) . .
C16 C12 C11 123.4(6) . .
C14 C13 C12 121.3(7) . .
C14 C13 H13 119.4 . .
C12 C13 H13 119.4 . .
N3 C14 C13 123.6(7) . .
N3 C14 H14 118.2 . .
C13 C14 H14 118.2 . .
N3 C15 C16 123.1(7) . .
N3 C15 H15 118.4 . .
C16 C15 H15 118.4 . .
C15 C16 C12 121.4(7) . .
C15 C16 H16 119.3 . .
C12 C16 H16 119.3 . .
O5 C17 O4 126.6(6) . .
O5 C17 C18 117.0(6) . .
O4 C17 C18 116.4(6) . .
C22 C18 C19 117.8(7) . .
C22 C18 C17 121.1(7) . .
C19 C18 C17 121.1(6) . .
N4 C19 C18 123.0(8) . .
N4 C19 H19 118.5 . .
C18 C19 H19 118.5 . .
N4 C20 C21 122.4(8) . .
N4 C20 H20 118.8 . .
C21 C20 H20 118.8 . .
C22 C21 C20 120.2(7) . .
C22 C21 Br2 121.6(7) . .
C20 C21 Br2 118.1(6) . .
C21 C22 C18 118.9(7) . .
C21 C22 H22 120.5 . .
C18 C22 H22 120.5 . .
N5 C23 C24 124.6(6) . .
N5 C23 H23 117.7 . .
C24 C23 H23 117.7 . .
C23 C24 C27 120.2(6) . .
C23 C24 H24 119.9 . .
C27 C24 H24 119.9 . .
N5 C25 C26 123.6(6) . .
N5 C25 H25 118.2 . .
C26 C25 H25 118.2 . .
C25 C26 C27 120.7(6) . .
C25 C26 H26 119.6 . .
C27 C26 H26 119.6 . .
C24 C27 C26 115.0(6) . .
C24 C27 C28 122.3(6) . .
C26 C27 C28 122.7(6) . .
C29 C28 C32 112.9(7) . .
C29 C28 C27 123.1(6) . .
C32 C28 C27 123.9(6) . .
C30 C29 C28 121.5(8) . .
C30 C29 H29 119.2 . .
C28 C29 H29 119.2 . .
N6 C30 C29 125.2(8) . .
N6 C30 H30 117.4 . .
C29 C30 H30 117.4 . .
N6 C31 C32 125.9(8) . .
N6 C31 H31 117.0 . .
C32 C31 H31 117.0 . .
C31 C32 C28 120.7(7) . .
C31 C32 H32 119.6 . .
C28 C32 H32 119.6 . .
O6 C33 O7 122.4(6) . .
O6 C33 C34 119.1(6) . .
O7 C33 C34 118.5(5) . .
C38 C34 C35 118.8(6) . .
C38 C34 C33 121.5(6) . .
C35 C34 C33 119.7(6) . .
N7 C35 C34 122.2(7) . .
N7 C35 H35 118.9 . .
C34 C35 H35 118.9 . .
N7 C36 C37 122.0(6) . .
N7 C36 H36 119.0 . .
C37 C36 H36 119.0 . .
C38 C37 C36 120.2(7) . .
C38 C37 Br3 120.9(5) . .
C36 C37 Br3 118.9(5) . .
C37 C38 C34 118.1(6) . .
C37 C38 H38 120.9 . .
C34 C38 H38 120.9 . .

loop_
_geom_bond_atom_site_label_1
_geom_bond_atom_site_label_2
_geom_bond_distance
_geom_bond_site_symmetry_2
Br1 C5 1.889(7) .
Br2 C21 1.894(8) .
Br3 C37 1.895(7) .
Co1 O3 1.973(4) .
Co1 O4 2.068(5) .
Co1 N3 2.151(5) 1_655
Co1 N2 2.159(5) .
Co1 O1 2.211(5) .
Co1 O2 2.214(5) .
Co2 O3 1.970(4) .
Co2 O5 2.075(4) .
Co2 N5 2.141(5) .
Co2 N6 2.146(5) 1_655
Co2 O7 2.214(4) .
Co2 O6 2.254(5) .
O1 C1 1.259(8) .
O2 C1 1.261(8) .
O3 H3A 0.9002 .
O4 C17 1.256(8) .
O5 C17 1.252(8) .
O6 C33 1.254(8) .
O7 C33 1.256(8) .
N1 C4 1.341(13) .
N1 C3 1.343(12) .
N2 C7 1.333(9) .
N2 C9 1.341(9) .
N3 C15 1.327(9) .
N3 C14 1.330(9) .
N3 Co1 2.151(5) 1_455
N4 C19 1.324(12) .
N4 C20 1.333(14) .
N5 C23 1.323(8) .
N5 C25 1.334(8) .
N6 C30 1.298(10) .
N6 C31 1.308(10) .
N6 Co2 2.146(5) 1_455
N7 C36 1.311(11) .
N7 C35 1.340(9) .
C1 C2 1.497(10) .
C2 C6 1.368(10) .
C2 C3 1.369(11) .
C3 H3 0.9500 .
C4 C5 1.355(12) .
C4 H4 0.9500 .
C5 C6 1.363(11) .
C6 H6 0.9500 .
C7 C8 1.385(10) .
C7 H7 0.9500 .
C8 C11 1.398(9) .
C8 H8 0.9500 .
C9 C10 1.368(10) .
C9 H9 0.9500 .
C10 C11 1.397(9) .
C10 H10 0.9500 .
C11 C12 1.451(9) .
C12 C13 1.395(9) .
C12 C16 1.399(10) .
C13 C14 1.362(11) .
C13 H13 0.9500 .
C14 H14 0.9500 .
C15 C16 1.370(10) .
C15 H15 0.9500 .
C16 H16 0.9500 .
C17 C18 1.515(9) .
C18 C22 1.375(10) .
C18 C19 1.383(11) .
C19 H19 0.9500 .
C20 C21 1.356(14) .
C20 H20 0.9500 .
C21 C22 1.348(11) .
C22 H22 0.9500 .
C23 C24 1.379(10) .
C23 H23 0.9500 .
C24 C27 1.384(9) .
C24 H24 0.9500 .
C25 C26 1.376(10) .
C25 H25 0.9500 .
C26 C27 1.395(9) .
C26 H26 0.9500 .
C27 C28 1.442(9) .
C28 C29 1.371(11) .
C28 C32 1.384(10) .
C29 C30 1.365(12) .
C29 H29 0.9500 .
C30 H30 0.9500 .
C31 C32 1.355(11) .
C31 H31 0.9500 .
C32 H32 0.9500 .
C33 C34 1.515(9) .
C34 C38 1.373(10) .
C34 C35 1.394(9) .
C35 H35 0.9500 .
C36 C37 1.389(11) .
C36 H36 0.9500 .
C37 C38 1.368(10) .
C38 H38 0.9500 .
O9 O9 0.97(3) 2_466

loop_
_geom_torsion_atom_site_label_1
_geom_torsion_atom_site_label_2
_geom_torsion_atom_site_label_3
_geom_torsion_atom_site_label_4
_geom_torsion
_geom_torsion_site_symmetry_1
_geom_torsion_site_symmetry_2
_geom_torsion_site_symmetry_3
_geom_torsion_site_symmetry_4
O3 Co1 O1 C1 -7.6(7) . . . .
O4 Co1 O1 C1 178.1(4) . . . .
N3 Co1 O1 C1 -93.9(4) 1_655 . . .
N2 Co1 O1 C1 90.7(4) . . . .
O2 Co1 O1 C1 0.2(4) . . . .
O3 Co1 O2 C1 176.5(4) . . . .
O4 Co1 O2 C1 -7.2(9) . . . .
N3 Co1 O2 C1 83.9(4) 1_655 . . .
N2 Co1 O2 C1 -86.6(4) . . . .
O1 Co1 O2 C1 -0.2(4) . . . .
O5 Co2 O3 Co1 3.9(3) . . . .
N5 Co2 O3 Co1 -86.4(3) . . . .
N6 Co2 O3 Co1 93.0(3) 1_655 . . .
O7 Co2 O3 Co1 -176.3(2) . . . .
O6 Co2 O3 Co1 -178.4(3) . . . .
O4 Co1 O3 Co2 -3.1(3) . . . .
N3 Co1 O3 Co2 -92.6(3) 1_655 . . .
N2 Co1 O3 Co2 86.6(3) . . . .
O1 Co1 O3 Co2 -177.5(3) . . . .
O2 Co1 O3 Co2 175.8(3) . . . .
O3 Co1 O4 C17 0.5(6) . . . .
N3 Co1 O4 C17 92.8(6) 1_655 . . .
N2 Co1 O4 C17 -96.3(6) . . . .
O1 Co1 O4 C17 178.1(6) . . . .
O2 Co1 O4 C17 -175.8(6) . . . .
O3 Co2 O5 C17 -3.0(6) . . . .
N5 Co2 O5 C17 90.8(6) . . . .
N6 Co2 O5 C17 -95.0(6) 1_655 . . .
O7 Co2 O5 C17 177.6(6) . . . .
O6 Co2 O5 C17 177.9(6) . . . .
O3 Co2 O6 C33 3.6(7) . . . .
O5 Co2 O6 C33 -178.6(4) . . . .
N5 Co2 O6 C33 -89.7(4) . . . .
N6 Co2 O6 C33 93.3(4) 1_655 . . .
O7 Co2 O6 C33 1.3(4) . . . .
O3 Co2 O7 C33 179.7(4) . . . .
O5 Co2 O7 C33 -0.9(8) . . . .
N5 Co2 O7 C33 85.9(4) . . . .
N6 Co2 O7 C33 -88.1(4) 1_655 . . .
O6 Co2 O7 C33 -1.3(4) . . . .
O3 Co1 N2 C7 -135.1(6) . . . .
O4 Co1 N2 C7 -33.1(6) . . . .
N3 Co1 N2 C7 40.5(16) 1_655 . . .
O1 Co1 N2 C7 69.6(6) . . . .
O2 Co1 N2 C7 129.5(6) . . . .
O3 Co1 N2 C9 50.0(5) . . . .
O4 Co1 N2 C9 152.1(5) . . . .
N3 Co1 N2 C9 -134.3(13) 1_655 . . .
O1 Co1 N2 C9 -105.3(5) . . . .
O2 Co1 N2 C9 -45.4(5) . . . .
O3 Co2 N5 C23 117.6(6) . . . .
O5 Co2 N5 C23 15.3(6) . . . .
N6 Co2 N5 C23 -57(2) 1_655 . . .
O7 Co2 N5 C23 -145.6(6) . . . .
O6 Co2 N5 C23 -86.6(6) . . . .
O3 Co2 N5 C25 -56.7(5) . . . .
O5 Co2 N5 C25 -159.0(5) . . . .
N6 Co2 N5 C25 128.4(18) 1_655 . . .
O7 Co2 N5 C25 40.1(5) . . . .
O6 Co2 N5 C25 99.1(5) . . . .
Co1 O1 C1 O2 -0.4(7) . . . .
Co1 O1 C1 C2 179.9(6) . . . .
Co1 O2 C1 O1 0.4(7) . . . .
Co1 O2 C1 C2 -180.0(6) . . . .
O1 C1 C2 C6 3.5(11) . . . .
O2 C1 C2 C6 -176.1(7) . . . .
O1 C1 C2 C3 -175.4(9) . . . .
O2 C1 C2 C3 4.9(12) . . . .
C4 N1 C3 C2 5(2) . . . .
C6 C2 C3 N1 -1.0(19) . . . .
C1 C2 C3 N1 178.0(12) . . . .
C3 N1 C4 C5 -5(3) . . . .
N1 C4 C5 C6 1(2) . . . .
N1 C4 C5 Br1 -178.1(13) . . . .
C4 C5 C6 C2 2.4(17) . . . .
Br1 C5 C6 C2 -178.0(7) . . . .
C3 C2 C6 C5 -2.6(14) . . . .
C1 C2 C6 C5 178.4(8) . . . .
C9 N2 C7 C8 0.8(12) . . . .
Co1 N2 C7 C8 -174.2(6) . . . .
N2 C7 C8 C11 -3.0(13) . . . .
C7 N2 C9 C10 0.6(11) . . . .
Co1 N2 C9 C10 175.9(6) . . . .
N2 C9 C10 C11 0.2(12) . . . .
C9 C10 C11 C8 -2.3(11) . . . .
C9 C10 C11 C12 178.9(7) . . . .
C7 C8 C11 C10 3.6(11) . . . .
C7 C8 C11 C12 -177.6(7) . . . .
C10 C11 C12 C13 -1.1(11) . . . .
C8 C11 C12 C13 -179.8(8) . . . .
C10 C11 C12 C16 176.7(7) . . . .
C8 C11 C12 C16 -2.0(11) . . . .
C16 C12 C13 C14 6.4(13) . . . .
C11 C12 C13 C14 -175.6(8) . . . .
C15 N3 C14 C13 -4.7(14) . . . .
Co1 N3 C14 C13 173.9(8) 1_455 . . .
C12 C13 C14 N3 -1.1(16) . . . .
C14 N3 C15 C16 4.9(13) . . . .
Co1 N3 C15 C16 -173.6(7) 1_455 . . .
N3 C15 C16 C12 0.7(14) . . . .
C13 C12 C16 C15 -6.2(12) . . . .
C11 C12 C16 C15 175.8(7) . . . .
Co2 O5 C17 O4 0.8(10) . . . .
Co2 O5 C17 C18 -177.9(4) . . . .
Co1 O4 C17 O5 0.8(10) . . . .
Co1 O4 C17 C18 179.5(4) . . . .
O5 C17 C18 C22 178.7(6) . . . .
O4 C17 C18 C22 -0.1(10) . . . .
O5 C17 C18 C19 -1.6(11) . . . .
O4 C17 C18 C19 179.6(8) . . . .
C20 N4 C19 C18 -1(2) . . . .
C22 C18 C19 N4 0.7(16) . . . .
C17 C18 C19 N4 -179.0(11) . . . .
C19 N4 C20 C21 1(2) . . . .
N4 C20 C21 C22 0(2) . . . .
N4 C20 C21 Br2 -179.2(11) . . . .
C20 C21 C22 C18 -0.6(15) . . . .
Br2 C21 C22 C18 178.8(6) . . . .
C19 C18 C22 C21 0.2(12) . . . .
C17 C18 C22 C21 179.9(7) . . . .
C25 N5 C23 C24 2.5(11) . . . .
Co2 N5 C23 C24 -172.0(6) . . . .
N5 C23 C24 C27 -0.2(12) . . . .
C23 N5 C25 C26 -1.8(11) . . . .
Co2 N5 C25 C26 173.0(6) . . . .
N5 C25 C26 C27 -1.2(12) . . . .
C23 C24 C27 C26 -2.7(10) . . . .
C23 C24 C27 C28 179.3(6) . . . .
C25 C26 C27 C24 3.4(10) . . . .
C25 C26 C27 C28 -178.6(6) . . . .
C24 C27 C28 C29 3.0(12) . . . .
C26 C27 C28 C29 -174.9(10) . . . .
C24 C27 C28 C32 -179.4(9) . . . .
C26 C27 C28 C32 2.8(11) . . . .
C32 C28 C29 C30 1.1(19) . . . .
C27 C28 C29 C30 179.0(11) . . . .
C31 N6 C30 C29 -2.0(19) . . . .
Co2 N6 C30 C29 -178.1(12) 1_455 . . .
C28 C29 C30 N6 0(2) . . . .
C30 N6 C31 C32 2.7(17) . . . .
Co2 N6 C31 C32 178.9(10) 1_455 . . .
N6 C31 C32 C28 -2(2) . . . .
C29 C28 C32 C31 -0.5(16) . . . .
C27 C28 C32 C31 -178.4(9) . . . .
Co2 O6 C33 O7 -2.3(6) . . . .
Co2 O6 C33 C34 178.1(5) . . . .
Co2 O7 C33 O6 2.4(7) . . . .
Co2 O7 C33 C34 -178.0(5) . . . .
O6 C33 C34 C38 4.6(10) . . . .
O7 C33 C34 C38 -175.0(7) . . . .
O6 C33 C34 C35 -175.4(7) . . . .
O7 C33 C34 C35 4.9(10) . . . .
C36 N7 C35 C34 0.5(14) . . . .
C38 C34 C35 N7 0.1(12) . . . .
C33 C34 C35 N7 -179.9(7) . . . .
C35 N7 C36 C37 -0.5(15) . . . .
N7 C36 C37 C38 -0.1(15) . . . .
N7 C36 C37 Br3 -178.4(8) . . . .
C36 C37 C38 C34 0.7(13) . . . .
Br3 C37 C38 C34 179.0(6) . . . .
C35 C34 C38 C37 -0.7(11) . . . .
C33 C34 C38 C37 179.3(7) . . . .
